data_4503006
loop_
_publ_author_name
'Liao, Sen'
'Yang, Xiaoping'
'Jones, Richard A.'

_publ_section_title
;
 Self-Assembly of Luminescent Hexanuclear Lanthanide Salen Complexes
;
_journal_issue 2
_journal_name_full 'Crystal Growth &amp; Design'
_journal_page_first 970
_journal_paper_doi 10.1021/cg201444p
_journal_volume 12
_journal_year 2012
_chemical_formula_moiety '2(C72 H76 Er6 N8 O20), 2(C2 H6 O), 4(C H4 O), 4(Cl), O'
_chemical_formula_sum 'C152 H180 Cl4 Er12 N16 O47'
_chemical_formula_weight 5132.04
_chemical_name_systematic
; 
 ? 
;
_space_group_IT_number 2
_symmetry_cell_setting triclinic
_symmetry_space_group_name_Hall '-P 1'
_symmetry_space_group_name_H-M 'P -1'
_atom_sites_solution_hydrogens geom
_atom_sites_solution_primary direct
_atom_sites_solution_secondary difmap
_audit_creation_method SHELXL-97
_cell_angle_alpha 71.69(3)
_cell_angle_beta 67.98(2)
_cell_angle_gamma 83.86(3)
_cell_formula_units_Z 1
_cell_length_a 15.375(3)
_cell_length_b 18.622(4)
_cell_length_c 19.228(4)
_cell_measurement_reflns_used 11997
_cell_measurement_temperature 223(2)
_cell_measurement_theta_max 30.51
_cell_measurement_theta_min 2.91
_cell_volume 4845(2)
_computing_cell_refinement 'Collect software, Nonius B.V. 1998'
_computing_data_collection 'Collect software, Nonius B.V. 1998'
_computing_data_reduction
;
DENZO and Scalepack (Otwinoski and Minor, 1997)
;
_computing_molecular_graphics 'XP SHELXTL/PC, Siemens Analytical'
_computing_structure_refinement 'XL SHELXTL/PC, Siemens Analytical'
_computing_structure_solution
;

SIR97 - Altomare A., Burla M.C., Camalli M., Cascarano G.L., Giacovazzo C., 
Guagliardi A., Moliterni A.G.G., Polidori G.,Spagna R.
;
_diffrn_ambient_temperature 223(1)
_diffrn_detector_area_resol_mean 13.6612
_diffrn_measured_fraction_theta_full 0.995
_diffrn_measured_fraction_theta_max 0.995
_diffrn_measurement_device_type 'Mercury2 (2x2 bin mode)'
_diffrn_measurement_method dtprofit.ref
_diffrn_radiation_monochromator 'Graphite Monochromator'
_diffrn_radiation_source 'Sealed tube'
_diffrn_radiation_type MoK\a
_diffrn_radiation_wavelength 0.710747
_diffrn_reflns_av_R_equivalents 0.0437
_diffrn_reflns_av_sigmaI/netI 0.0895
_diffrn_reflns_limit_h_max 18
_diffrn_reflns_limit_h_min -18
_diffrn_reflns_limit_k_max 22
_diffrn_reflns_limit_k_min -21
_diffrn_reflns_limit_l_max 21
_diffrn_reflns_limit_l_min -22
_diffrn_reflns_number 25678
_diffrn_reflns_theta_full 25.00
_diffrn_reflns_theta_max 25.00
_diffrn_reflns_theta_min 2.99
_exptl_absorpt_coefficient_mu 5.259
_exptl_absorpt_correction_T_max 1.0000
_exptl_absorpt_correction_T_min 0.8135
_exptl_absorpt_correction_type multi-scan
_exptl_absorpt_process_details 'DENZO and Scalepack (Otwinoski and Minor, 1997)'
_exptl_crystal_colour Yellow
_exptl_crystal_density_diffrn 1.759
_exptl_crystal_density_method 'not measured'
_exptl_crystal_description Block
_exptl_crystal_F_000 2464
_exptl_crystal_size_max 0.17
_exptl_crystal_size_mid 0.15
_exptl_crystal_size_min 0.10
_refine_diff_density_max 2.942
_refine_diff_density_min -1.036
_refine_diff_density_rms 0.189
_refine_ls_extinction_method none
_refine_ls_goodness_of_fit_ref 1.023
_refine_ls_hydrogen_treatment constr
_refine_ls_matrix_type full
_refine_ls_number_parameters 1063
_refine_ls_number_reflns 16986
_refine_ls_number_restraints 712
_refine_ls_restrained_S_all 1.024
_refine_ls_R_factor_all 0.1038
_refine_ls_R_factor_gt 0.0626
_refine_ls_shift/su_max 0.009
_refine_ls_shift/su_mean 0.001
_refine_ls_structure_factor_coef Fsqd
_refine_ls_weighting_details 'calc w=1/[\s^2^(Fo^2^)+(0.0439P)^2^+59.9061P] where P=(Fo^2^+2Fc^2^)/3'
_refine_ls_weighting_scheme calc
_refine_ls_wR_factor_gt 0.1210
_refine_ls_wR_factor_ref 0.1365
_reflns_number_gt 12060
_reflns_number_total 16986
_reflns_threshold_expression >2sigma(I)
_cod_data_source_file cg201444p_si_002.cif
_cod_data_source_block complex-4
_cod_depositor_comments
;
The following automatic conversions were performed:

'_symmetry_cell_setting' value 'Triclinic' changed to 'triclinic'
according to /home/saulius/struct/CIF-dictionaries/cif_core.dic
dictionary named 'cif_core.dic' version 2.4.1 from
2010-06-29.

'_exptl_absorpt_correction_type' value 'Multi-scan'
changed to 'multi-scan' according to
/home/saulius/struct/CIF-dictionaries/cif_core.dic dictionary named
'cif_core.dic' version 2.4.1 from 2010-06-29.

Automatic conversion script
Id: cif_fix_values 1715 2011-07-08 13:25:40Z adriana 
;
_cod_original_cell_volume 4844.9(19)
_cod_original_sg_symbol_H-M P-1
_cod_database_code 4503006

loop_
_symmetry_equiv_pos_as_xyz
'x, y, z'
'-x, -y, -z'

loop_
_atom_site_label
_atom_site_type_symbol
_atom_site_fract_x
_atom_site_fract_y
_atom_site_fract_z
_atom_site_U_iso_or_equiv
_atom_site_adp_type
_atom_site_occupancy
_atom_site_symmetry_multiplicity
_atom_site_calc_flag
_atom_site_refinement_flags
Er1 Er 0.90225(2) 0.495078(19) 0.102451(18) 0.03020(9) Uani 1 1 d U
Er2 Er 1.13703(2) 0.528527(19) 0.072592(18) 0.03026(9) Uani 1 1 d U
Er3 Er 0.95583(2) 0.58924(2) 0.218073(19) 0.03778(9) Uani 1 1 d U
Er4 Er 0.56019(2) 0.02554(2) 0.38391(2) 0.03681(10) Uani 1 1 d U
Er5 Er 0.51820(2) 0.16077(2) 0.50575(2) 0.03600(9) Uani 1 1 d U
Er6 Er 0.50151(3) 0.09548(2) 0.70332(2) 0.04303(10) Uani 1 1 d U
Cl1 Cl 0.97596(19) 0.78290(15) -0.00277(15) 0.0696(8) Uani 1 1 d U
Cl2 Cl 0.78500(18) 0.00998(16) 0.57577(17) 0.0746(8) Uani 1 1 d U
O1 O 1.1730(3) 0.4615(3) -0.2168(3) 0.0320(13) Uani 1 1 d U
O2 O 1.1467(3) 0.5826(3) -0.0546(3) 0.0300(12) Uani 1 1 d U
O3 O 1.1170(3) 0.5861(3) 0.1714(3) 0.0343(13) Uani 1 1 d U
O4 O 1.2789(4) 0.4837(3) 0.0128(3) 0.0423(15) Uani 1 1 d U
O5 O 1.0008(3) 0.4752(3) 0.1838(3) 0.0309(13) Uani 1 1 d U
O6 O 0.9334(4) 0.6348(3) 0.3156(3) 0.0516(16) Uani 1 1 d U
O7 O 0.5722(4) 0.0214(3) 0.2561(3) 0.0402(14) Uani 1 1 d U
O8 O 0.6261(3) 0.1026(3) 0.4193(3) 0.0390(14) Uani 1 1 d U
O9 O 0.5377(3) 0.2063(3) 0.6008(3) 0.0363(13) Uani 1 1 d U
O10 O 0.5075(4) 0.2419(3) 0.3903(3) 0.0495(16) Uani 1 1 d U
O11 O 0.4020(3) 0.1034(3) 0.6306(3) 0.0314(13) Uani 1 1 d U
O12 O 0.5080(4) 0.1305(3) 0.7984(3) 0.0490(15) Uani 1 1 d U
O13 O 1.0566(3) 0.4548(3) 0.0361(2) 0.0272(12) Uani 1 1 d U
H13B H 1.0664 0.4003 0.0544 0.033 Uiso 1 1 calc R
O14 O 0.9905(3) 0.5969(3) 0.0866(3) 0.0274(12) Uani 1 1 d U
H14B H 0.9888 0.6458 0.0483 0.033 Uiso 1 1 calc R
O15 O 0.4474(3) 0.0630(3) 0.4925(3) 0.0322(13) Uani 1 1 d U
H15B H 0.3860 0.0760 0.4877 0.039 Uiso 1 1 calc R
O16 O 0.5634(3) 0.0513(3) 0.5935(3) 0.0313(13) Uani 1 1 d U
H16B H 0.6280 0.0330 0.5778 0.038 Uiso 1 1 calc R
O17 O 0.9184(7) 0.7150(4) 0.1697(5) 0.103(3) Uani 1 1 d U
O18 O 0.6337(6) 0.0333(6) 0.7209(5) 0.125(3) Uani 1 1 d U
O19 O 0.7598(3) 0.5552(3) 0.0951(3) 0.0371(14) Uani 1 1 d U
H19C H 0.7607 0.5475 0.0551 0.044 Uiso 1 1 calc R
O20 O 0.5051(4) 0.1409(3) 0.3190(3) 0.0522(16) Uani 1 1 d U
H20C H 0.4783 0.1559 0.3575 0.063 Uiso 1 1 calc R
N1 N 1.2043(4) 0.6079(4) -0.2069(3) 0.0342(16) Uani 1 1 d U
N2 N 1.2259(5) 0.6486(4) 0.0138(4) 0.054(2) Uani 1 1 d U
N3 N 1.1767(4) 0.4246(4) 0.1745(3) 0.0327(16) Uani 1 1 d U
N4 N 0.9283(4) 0.4805(4) 0.3368(3) 0.0375(17) Uani 1 1 d U
N5 N 0.7213(5) 0.0721(4) 0.2837(4) 0.046(2) Uani 1 1 d U
N6 N 0.6767(5) 0.2181(4) 0.4526(4) 0.057(2) Uani 1 1 d U
N7 N 0.3802(4) 0.2450(4) 0.5397(4) 0.0414(18) Uani 1 1 d U
N8 N 0.3385(4) 0.1233(4) 0.7789(4) 0.0399(17) Uani 1 1 d U
C1 C 1.2536(5) 0.4765(4) -0.2777(4) 0.036(2) Uani 1 1 d U
C2 C 1.2875(5) 0.4262(5) -0.3221(4) 0.042(2) Uani 1 1 d U
H2A H 1.2525 0.3832 -0.3101 0.050 Uiso 1 1 calc R
C3 C 1.3737(6) 0.4399(5) -0.3846(5) 0.053(2) Uani 1 1 d U
H3A H 1.3957 0.4058 -0.4137 0.064 Uiso 1 1 calc R
C4 C 1.4260(6) 0.5025(6) -0.4036(5) 0.058(3) Uani 1 1 d U
H4A H 1.4849 0.5097 -0.4434 0.070 Uiso 1 1 calc R
C5 C 1.3919(6) 0.5539(5) -0.3642(5) 0.051(2) Uani 1 1 d U
H5A H 1.4273 0.5975 -0.3795 0.061 Uiso 1 1 calc R
C6 C 1.3058(5) 0.5449(5) -0.3014(4) 0.039(2) Uani 1 1 d U
C7 C 1.2781(5) 0.6052(4) -0.2658(5) 0.040(2) Uani 1 1 d U
H7A H 1.3185 0.6468 -0.2881 0.048 Uiso 1 1 calc R
C8 C 1.1944(6) 0.6759(4) -0.1821(4) 0.045(2) Uani 1 1 d U
H8A H 1.2467 0.7107 -0.2155 0.054 Uiso 1 1 calc R
H8B H 1.1364 0.7016 -0.1830 0.054 Uiso 1 1 calc R
C9 C 1.1939(6) 0.6465(6) -0.1027(6) 0.102(4) Uani 1 1 d DU
H9A H 1.2500 0.6171 -0.1209 0.122 Uiso 1 1 calc R
C10 C 1.2428(8) 0.6817(7) -0.0668(7) 0.115(4) Uani 1 1 d DU
H10B H 1.3098 0.6807 -0.0953 0.137 Uiso 1 1 calc R
H10A H 1.2248 0.7344 -0.0750 0.137 Uiso 1 1 calc R
C11 C 1.2616(5) 0.6860(5) 0.0408(5) 0.046(2) Uani 1 1 d U
H11A H 1.2984 0.7280 0.0056 0.055 Uiso 1 1 calc R
C12 C 1.2497(5) 0.6685(4) 0.1223(5) 0.038(2) Uani 1 1 d U
C13 C 1.3121(6) 0.7032(5) 0.1404(5) 0.053(2) Uani 1 1 d U
H13A H 1.3579 0.7361 0.0995 0.063 Uiso 1 1 calc R
C14 C 1.3080(6) 0.6905(5) 0.2154(5) 0.056(2) Uani 1 1 d U
H14A H 1.3512 0.7130 0.2255 0.067 Uiso 1 1 calc R
C15 C 1.2384(6) 0.6437(5) 0.2752(5) 0.056(2) Uani 1 1 d U
H15A H 1.2343 0.6350 0.3267 0.067 Uiso 1 1 calc R
C16 C 1.1739(6) 0.6089(5) 0.2610(5) 0.049(2) Uani 1 1 d U
H16A H 1.1269 0.5778 0.3028 0.058 Uiso 1 1 calc R
C17 C 1.1796(5) 0.6209(4) 0.1835(4) 0.0310(18) Uani 1 1 d U
C18 C 1.3467(5) 0.4422(4) 0.0290(4) 0.037(2) Uani 1 1 d U
C19 C 1.4368(6) 0.4455(5) -0.0313(5) 0.051(2) Uani 1 1 d U
H19A H 1.4462 0.4781 -0.0814 0.061 Uiso 1 1 calc R
C20 C 1.5087(6) 0.4029(6) -0.0181(6) 0.058(3) Uani 1 1 d U
H20A H 1.5668 0.4087 -0.0587 0.070 Uiso 1 1 calc R
C21 C 1.4989(7) 0.3510(6) 0.0534(6) 0.067(3) Uani 1 1 d U
H21A H 1.5473 0.3186 0.0606 0.080 Uiso 1 1 calc R
C22 C 1.4134(7) 0.3489(6) 0.1145(6) 0.062(3) Uani 1 1 d U
H22A H 1.4072 0.3171 0.1643 0.075 Uiso 1 1 calc R
C23 C 1.3374(6) 0.3918(5) 0.1049(5) 0.047(2) Uani 1 1 d U
C24 C 1.2515(6) 0.3875(5) 0.1720(5) 0.044(2) Uani 1 1 d U
H24A H 1.2511 0.3533 0.2193 0.053 Uiso 1 1 calc R
C25 C 1.1023(5) 0.4088(5) 0.2520(4) 0.040(2) Uani 1 1 d U
H25A H 1.1036 0.4468 0.2764 0.048 Uiso 1 1 calc R
H25B H 1.1122 0.3598 0.2853 0.048 Uiso 1 1 calc R
C26 C 1.0073(5) 0.4091(4) 0.2442(4) 0.0313(19) Uani 1 1 d U
H26A H 1.0009 0.3640 0.2305 0.038 Uiso 1 1 calc R
C27 C 0.9295(5) 0.4093(4) 0.3213(4) 0.039(2) Uani 1 1 d U
H27B H 0.8696 0.4009 0.3191 0.047 Uiso 1 1 calc R
H27A H 0.9390 0.3684 0.3637 0.047 Uiso 1 1 calc R
C28 C 0.9132(5) 0.4782(5) 0.4082(5) 0.043(2) Uani 1 1 d U
H28A H 0.9055 0.4305 0.4447 0.051 Uiso 1 1 calc R
C29 C 0.9072(5) 0.5413(5) 0.4372(4) 0.045(2) Uani 1 1 d U
C30 C 0.8906(6) 0.5253(6) 0.5187(5) 0.053(2) Uani 1 1 d U
H30A H 0.8810 0.4755 0.5507 0.064 Uiso 1 1 calc R
C31 C 0.8886(7) 0.5808(6) 0.5503(5) 0.064(3) Uani 1 1 d U
H31A H 0.8787 0.5692 0.6034 0.077 Uiso 1 1 calc R
C32 C 0.9011(7) 0.6529(6) 0.5048(5) 0.065(3) Uani 1 1 d U
H32A H 0.8992 0.6909 0.5272 0.078 Uiso 1 1 calc R
C33 C 0.9169(6) 0.6727(6) 0.4239(5) 0.057(3) Uani 1 1 d U
H33A H 0.9262 0.7230 0.3930 0.068 Uiso 1 1 calc R
C34 C 0.9181(5) 0.6153(5) 0.3910(4) 0.043(2) Uani 1 1 d U
C35 C 0.6236(6) 0.0509(5) 0.1808(5) 0.053(3) Uani 1 1 d U
C36 C 0.5919(7) 0.0460(6) 0.1217(5) 0.061(3) Uani 1 1 d U
H36A H 0.5337 0.0244 0.1356 0.073 Uiso 1 1 calc R
C37 C 0.6483(8) 0.0736(7) 0.0439(7) 0.082(3) Uani 1 1 d U
H37A H 0.6274 0.0696 0.0057 0.099 Uiso 1 1 calc R
C38 C 0.7326(8) 0.1061(7) 0.0209(7) 0.086(4) Uani 1 1 d U
H38A H 0.7688 0.1228 -0.0324 0.103 Uiso 1 1 calc R
C39 C 0.7657(8) 0.1152(6) 0.0740(6) 0.076(3) Uani 1 1 d U
H39A H 0.8233 0.1390 0.0574 0.091 Uiso 1 1 calc R
C40 C 0.7101(6) 0.0873(5) 0.1568(5) 0.052(3) Uani 1 1 d U
C41 C 0.7521(7) 0.0964(5) 0.2104(6) 0.058(3) Uani 1 1 d U
H41A H 0.8085 0.1234 0.1872 0.070 Uiso 1 1 calc R
C42 C 0.7768(6) 0.0895(5) 0.3245(6) 0.061(3) Uani 1 1 d U
H42A H 0.8321 0.1196 0.2875 0.074 Uiso 1 1 calc R
H42B H 0.7959 0.0437 0.3563 0.074 Uiso 1 1 calc R
C43 C 0.7098(7) 0.1328(5) 0.3738(7) 0.102(4) Uani 1 1 d DU
H43A H 0.6912 0.1687 0.3323 0.122 Uiso 1 1 calc R
C44 C 0.7489(8) 0.1894(6) 0.3951(7) 0.101(4) Uani 1 1 d DU
H44B H 0.7970 0.1658 0.4160 0.121 Uiso 1 1 calc R
H44A H 0.7779 0.2309 0.3484 0.121 Uiso 1 1 calc R
C45 C 0.7036(6) 0.2730(5) 0.4647(5) 0.053(2) Uani 1 1 d U
H45A H 0.7622 0.2941 0.4308 0.064 Uiso 1 1 calc R
C46 C 0.6507(6) 0.3065(5) 0.5275(5) 0.045(2) Uani 1 1 d U
C47 C 0.6852(6) 0.3745(5) 0.5238(6) 0.059(3) Uani 1 1 d U
H47A H 0.7361 0.3981 0.4798 0.071 Uiso 1 1 calc R
C48 C 0.6469(6) 0.4076(5) 0.5823(5) 0.059(2) Uani 1 1 d U
H48A H 0.6700 0.4538 0.5774 0.071 Uiso 1 1 calc R
C49 C 0.5759(6) 0.3728(5) 0.6466(5) 0.058(2) Uani 1 1 d U
H49A H 0.5504 0.3945 0.6874 0.070 Uiso 1 1 calc R
C50 C 0.5394(6) 0.3048(5) 0.6537(5) 0.052(2) Uani 1 1 d U
H50A H 0.4900 0.2813 0.6991 0.062 Uiso 1 1 calc R
C51 C 0.5759(5) 0.2719(4) 0.5939(4) 0.0297(18) Uani 1 1 d U
C52 C 0.4672(6) 0.3026(5) 0.3643(5) 0.049(2) Uani 1 1 d U
C53 C 0.4995(6) 0.3379(5) 0.2824(5) 0.055(3) Uani 1 1 d U
H53A H 0.5478 0.3170 0.2485 0.066 Uiso 1 1 calc R
C54 C 0.4569(7) 0.4058(6) 0.2530(6) 0.066(3) Uani 1 1 d U
H54A H 0.4779 0.4293 0.1991 0.079 Uiso 1 1 calc R
C55 C 0.3870(7) 0.4371(6) 0.3008(6) 0.066(3) Uani 1 1 d U
H55A H 0.3609 0.4822 0.2797 0.079 Uiso 1 1 calc R
C56 C 0.3543(6) 0.4038(5) 0.3792(6) 0.058(3) Uani 1 1 d U
H56A H 0.3055 0.4262 0.4113 0.069 Uiso 1 1 calc R
C57 C 0.3923(6) 0.3360(4) 0.4134(5) 0.042(2) Uani 1 1 d U
C58 C 0.3520(5) 0.3029(5) 0.4973(5) 0.044(2) Uani 1 1 d U
H58A H 0.2991 0.3265 0.5237 0.053 Uiso 1 1 calc R
C59 C 0.3252(6) 0.2225(5) 0.6235(5) 0.043(2) Uani 1 1 d U
H59A H 0.2637 0.2451 0.6325 0.052 Uiso 1 1 calc R
H59B H 0.3558 0.2406 0.6507 0.052 Uiso 1 1 calc R
C60 C 0.3147(5) 0.1368(5) 0.6559(5) 0.039(2) Uani 1 1 d U
H60A H 0.2731 0.1203 0.6356 0.047 Uiso 1 1 calc R
C61 C 0.2720(5) 0.1120(5) 0.7447(5) 0.043(2) Uani 1 1 d U
H61A H 0.2158 0.1409 0.7616 0.051 Uiso 1 1 calc R
H61B H 0.2542 0.0590 0.7634 0.051 Uiso 1 1 calc R
C62 C 0.3058(6) 0.1424(5) 0.8412(5) 0.046(2) Uani 1 1 d U
H62A H 0.2416 0.1510 0.8595 0.055 Uiso 1 1 calc R
C63 C 0.3572(7) 0.1525(5) 0.8882(5) 0.052(2) Uani 1 1 d U
C64 C 0.3075(7) 0.1697(6) 0.9566(5) 0.066(3) Uani 1 1 d U
H64A H 0.2425 0.1730 0.9729 0.079 Uiso 1 1 calc R
C65 C 0.3532(7) 0.1822(6) 1.0022(6) 0.069(3) Uani 1 1 d U
H65A H 0.3188 0.1954 1.0477 0.082 Uiso 1 1 calc R
C66 C 0.4480(7) 0.1752(6) 0.9804(6) 0.065(3) Uani 1 1 d U
H66A H 0.4784 0.1816 1.0117 0.078 Uiso 1 1 calc R
C67 C 0.4972(6) 0.1589(5) 0.9130(5) 0.052(2) Uani 1 1 d U
H67A H 0.5621 0.1550 0.8983 0.062 Uiso 1 1 calc R
C68 C 0.4549(6) 0.1476(5) 0.8633(5) 0.048(2) Uani 1 1 d U
C69 C 0.7258(6) 0.6308(5) 0.0957(5) 0.055(3) Uani 1 1 d U
H69A H 0.7268 0.6591 0.0435 0.066 Uiso 1 1 calc R
H69B H 0.7686 0.6559 0.1072 0.066 Uiso 1 1 calc R
C70 C 0.6293(7) 0.6336(6) 0.1534(6) 0.067(3) Uani 1 1 d U
H70A H 0.6125 0.6853 0.1507 0.100 Uiso 1 1 calc R
H70B H 0.6275 0.6063 0.2054 0.100 Uiso 1 1 calc R
H70C H 0.5858 0.6109 0.1413 0.100 Uiso 1 1 calc R
C71 C 0.4536(8) 0.1630(7) 0.2676(7) 0.082(3) Uani 1 1 d U
H71A H 0.4617 0.1245 0.2416 0.098 Uiso 1 1 calc R
H71B H 0.4814 0.2095 0.2274 0.098 Uiso 1 1 calc R
C72 C 0.3531(10) 0.1748(10) 0.3034(10) 0.135(5) Uani 1 1 d U
H72A H 0.3258 0.1890 0.2636 0.203 Uiso 1 1 calc R
H72B H 0.3436 0.2144 0.3276 0.203 Uiso 1 1 calc R
H72C H 0.3239 0.1289 0.3424 0.203 Uiso 1 1 calc R
O21 O 0.2517(4) 0.0821(4) 0.5158(4) 0.075(2) Uani 1 1 d U
H21B H 0.2235 0.0426 0.5272 0.112 Uiso 1 1 calc R
C73 C 0.1880(8) 0.1431(7) 0.5156(8) 0.095(4) Uani 1 1 d U
H73A H 0.1791 0.1607 0.4656 0.114 Uiso 1 1 calc R
H73B H 0.2129 0.1848 0.5228 0.114 Uiso 1 1 calc R
C74 C 0.0901(10) 0.1149(9) 0.5852(9) 0.125(5) Uani 1 1 d U
H1WB H 0.0464 0.1559 0.5854 0.187 Uiso 1 1 calc R
H1WC H 0.0992 0.0982 0.6345 0.187 Uiso 1 1 calc R
H1WD H 0.0657 0.0738 0.5775 0.187 Uiso 1 1 calc R
O22 O 1.0512(5) 0.2972(4) 0.1111(4) 0.082(2) Uani 1 1 d U
H22C H 1.0483 0.2868 0.0736 0.123 Uiso 1 1 calc R
C75 C 1.1195(11) 0.2532(9) 0.1356(9) 0.128(5) Uani 1 1 d U
H75A H 1.1632 0.2854 0.1369 0.192 Uiso 1 1 calc R
H75B H 1.1521 0.2249 0.0996 0.192 Uiso 1 1 calc R
H75C H 1.0902 0.2190 0.1871 0.192 Uiso 1 1 calc R
C76 C 0.0124(14) 0.1795(5) 0.4000(12) 0.080(5) Uani 0.50 1 d PDU
H76A H -0.0136 0.1901 0.4496 0.120 Uiso 0.50 1 calc PR
H76B H -0.0202 0.2080 0.3664 0.120 Uiso 0.50 1 calc PR
H76C H 0.0777 0.1935 0.3758 0.120 Uiso 0.50 1 calc PR
O23 O 0.0018(14) 0.0937(6) 0.4135(12) 0.136(6) Uani 0.50 1 d PDU
H23A H 0.0522 0.0729 0.4110 0.204 Uiso 0.50 1 calc PR
O23' O 0.0337(5) 0.1787(7) 0.7808(7) 0.061(3) Uani 0.50 1 d PDU
H23D H 0.0576 0.2049 0.7963 0.092 Uiso 0.50 1 calc PR
C76' C -0.0695(6) 0.1999(11) 0.7966(12) 0.067(5) Uani 0.50 1 d PDU
H76D H -0.1086 0.1566 0.8312 0.100 Uiso 0.50 1 calc PR
H76E H -0.0801 0.2165 0.7479 0.100 Uiso 0.50 1 calc PR
H76F H -0.0843 0.2400 0.8206 0.100 Uiso 0.50 1 calc PR
O1W O 0.8345(14) 0.2119(12) 0.6040(12) 0.126(5) Uani 0.50 1 d PU

loop_
_atom_site_aniso_label
_atom_site_aniso_U_11
_atom_site_aniso_U_22
_atom_site_aniso_U_33
_atom_site_aniso_U_23
_atom_site_aniso_U_13
_atom_site_aniso_U_12
Er1 0.03113(16) 0.03947(18) 0.02022(14) -0.01153(13) -0.00455(12) -0.01010(14)
Er2 0.03126(16) 0.03781(18) 0.02242(14) -0.01058(13) -0.00703(13) -0.00758(14)
Er3 0.03509(17) 0.0534(2) 0.02970(15) -0.02292(14) -0.00551(14) -0.01001(16)
Er4 0.03838(17) 0.03458(19) 0.04166(18) -0.01195(15) -0.01805(15) -0.00151(15)
Er5 0.03869(17) 0.03400(19) 0.04185(17) -0.01224(15) -0.02073(14) -0.00035(15)
Er6 0.0521(2) 0.0438(2) 0.04346(18) -0.01624(16) -0.02584(16) 0.00049(17)
Cl1 0.0903(16) 0.0546(14) 0.0679(14) -0.0151(12) -0.0359(12) 0.0024(13)
Cl2 0.0565(13) 0.0911(17) 0.0879(15) -0.0450(13) -0.0260(12) 0.0094(13)
O1 0.027(2) 0.045(3) 0.023(2) -0.0146(19) -0.0018(18) -0.009(2)
O2 0.037(2) 0.030(2) 0.022(2) -0.0095(18) -0.0019(18) -0.021(2)
O3 0.036(2) 0.045(3) 0.027(2) -0.016(2) -0.0096(19) -0.012(2)
O4 0.042(3) 0.047(3) 0.031(2) -0.012(2) -0.009(2) 0.013(2)
O5 0.033(2) 0.037(3) 0.023(2) -0.0088(19) -0.0089(18) -0.008(2)
O6 0.055(3) 0.068(3) 0.041(2) -0.031(2) -0.014(2) -0.010(3)
O7 0.047(3) 0.034(3) 0.041(3) -0.011(2) -0.016(2) -0.003(2)
O8 0.031(2) 0.039(3) 0.054(3) -0.025(2) -0.011(2) -0.008(2)
O9 0.038(2) 0.035(3) 0.039(2) -0.015(2) -0.013(2) -0.009(2)
O10 0.065(3) 0.048(3) 0.045(3) -0.019(2) -0.031(2) 0.018(3)
O11 0.028(2) 0.029(2) 0.040(2) -0.010(2) -0.0160(19) -0.001(2)
O12 0.054(3) 0.060(3) 0.046(3) -0.028(2) -0.022(2) 0.001(3)
O13 0.033(2) 0.028(2) 0.022(2) -0.0096(18) -0.0100(18) -0.003(2)
O14 0.031(2) 0.030(2) 0.024(2) -0.0105(18) -0.0098(18) -0.005(2)
O15 0.031(2) 0.035(3) 0.037(2) -0.012(2) -0.0176(19) 0.000(2)
O16 0.030(2) 0.035(3) 0.035(2) -0.009(2) -0.0212(18) 0.001(2)
O17 0.151(5) 0.080(4) 0.083(4) -0.040(3) -0.042(4) 0.022(4)
O18 0.109(5) 0.186(6) 0.113(4) -0.067(4) -0.069(4) 0.045(5)
O19 0.044(3) 0.041(3) 0.030(2) -0.020(2) -0.013(2) 0.009(2)
O20 0.076(3) 0.052(3) 0.047(3) -0.021(2) -0.040(2) 0.013(3)
N1 0.034(3) 0.042(3) 0.026(3) -0.010(2) -0.010(2) -0.002(3)
N2 0.069(4) 0.060(4) 0.037(3) 0.000(3) -0.029(3) -0.029(3)
N3 0.032(3) 0.044(3) 0.021(3) -0.005(2) -0.011(2) 0.001(3)
N4 0.037(3) 0.050(3) 0.027(3) -0.014(2) -0.010(2) -0.006(3)
N5 0.045(3) 0.038(3) 0.050(3) -0.009(3) -0.015(3) -0.004(3)
N6 0.064(4) 0.055(4) 0.048(3) -0.023(3) -0.005(3) -0.017(3)
N7 0.039(3) 0.043(3) 0.044(3) -0.011(3) -0.019(3) 0.000(3)
N8 0.049(3) 0.040(3) 0.037(3) -0.015(3) -0.021(3) 0.006(3)
C1 0.038(3) 0.051(4) 0.026(3) -0.021(3) -0.010(3) -0.001(3)
C2 0.039(4) 0.058(4) 0.035(3) -0.025(3) -0.012(3) 0.002(3)
C3 0.054(4) 0.066(4) 0.048(4) -0.034(3) -0.016(3) 0.005(4)
C4 0.051(4) 0.071(5) 0.047(4) -0.020(4) -0.007(3) -0.005(4)
C5 0.040(4) 0.063(4) 0.045(4) -0.021(3) -0.004(3) -0.011(4)
C6 0.036(3) 0.049(4) 0.030(3) -0.007(3) -0.012(3) -0.005(3)
C7 0.041(4) 0.034(4) 0.038(4) -0.004(3) -0.009(3) -0.012(3)
C8 0.059(4) 0.040(4) 0.038(3) -0.018(3) -0.011(3) -0.018(3)
C9 0.128(6) 0.094(6) 0.092(6) -0.023(5) -0.041(5) -0.044(5)
C10 0.125(6) 0.124(7) 0.110(6) -0.020(5) -0.058(5) -0.049(5)
C11 0.047(4) 0.051(4) 0.045(4) -0.014(3) -0.018(3) -0.018(3)
C12 0.037(3) 0.039(4) 0.045(4) -0.018(3) -0.017(3) -0.006(3)
C13 0.044(4) 0.065(4) 0.057(4) -0.028(3) -0.018(3) -0.009(4)
C14 0.058(4) 0.067(4) 0.059(4) -0.027(3) -0.025(3) -0.026(4)
C15 0.068(4) 0.071(4) 0.047(4) -0.032(3) -0.023(3) -0.014(4)
C16 0.051(4) 0.063(4) 0.040(3) -0.020(3) -0.018(3) -0.010(4)
C17 0.024(3) 0.046(4) 0.028(3) -0.019(3) -0.008(3) -0.001(3)
C18 0.036(3) 0.044(4) 0.040(3) -0.021(3) -0.015(3) 0.000(3)
C19 0.045(4) 0.052(4) 0.049(4) -0.014(3) -0.013(3) 0.005(4)
C20 0.041(4) 0.075(5) 0.061(4) -0.026(4) -0.019(3) 0.008(4)
C21 0.058(5) 0.077(5) 0.063(5) -0.019(4) -0.025(4) 0.015(4)
C22 0.064(5) 0.071(5) 0.054(4) -0.017(4) -0.028(4) 0.012(4)
C23 0.046(4) 0.057(4) 0.041(4) -0.017(3) -0.020(3) 0.008(4)
C24 0.053(4) 0.052(4) 0.029(3) -0.006(3) -0.022(3) -0.001(4)
C25 0.047(4) 0.045(4) 0.022(3) -0.007(3) -0.011(3) 0.006(3)
C26 0.036(3) 0.036(4) 0.024(3) -0.009(3) -0.011(3) -0.005(3)
C27 0.045(4) 0.044(4) 0.031(3) -0.009(3) -0.016(3) -0.008(3)
C28 0.033(3) 0.061(4) 0.037(3) -0.016(3) -0.012(3) -0.006(3)
C29 0.040(4) 0.070(5) 0.030(3) -0.023(3) -0.011(3) -0.003(4)
C30 0.047(4) 0.078(5) 0.040(4) -0.028(3) -0.013(3) 0.000(4)
C31 0.071(5) 0.088(5) 0.050(4) -0.042(4) -0.024(3) 0.005(4)
C32 0.070(5) 0.084(5) 0.062(4) -0.046(4) -0.027(4) 0.004(4)
C33 0.055(4) 0.073(5) 0.052(4) -0.032(3) -0.018(3) 0.002(4)
C34 0.037(3) 0.066(4) 0.042(3) -0.035(3) -0.015(3) -0.001(3)
C35 0.059(4) 0.039(4) 0.051(4) -0.009(3) -0.015(4) 0.003(4)
C36 0.068(5) 0.062(5) 0.050(4) -0.013(4) -0.021(4) 0.002(4)
C37 0.093(6) 0.087(6) 0.070(5) -0.023(4) -0.036(4) 0.014(5)
C38 0.087(6) 0.085(6) 0.068(5) -0.014(5) -0.019(4) 0.009(5)
C39 0.071(5) 0.070(5) 0.067(5) -0.010(4) -0.013(4) 0.005(5)
C40 0.058(4) 0.045(4) 0.044(4) -0.007(3) -0.014(3) 0.006(4)
C41 0.055(4) 0.039(4) 0.076(5) -0.019(4) -0.015(4) -0.007(4)
C42 0.051(4) 0.064(5) 0.075(5) -0.037(4) -0.013(4) -0.009(4)
C43 0.088(6) 0.110(6) 0.118(6) -0.065(5) -0.023(5) -0.001(5)
C44 0.096(6) 0.096(6) 0.105(6) -0.054(5) -0.006(5) -0.011(5)
C45 0.057(4) 0.047(4) 0.055(4) -0.017(3) -0.012(3) -0.019(4)
C46 0.051(4) 0.049(4) 0.047(4) -0.018(3) -0.028(3) -0.007(3)
C47 0.065(4) 0.056(4) 0.064(4) -0.016(4) -0.026(4) -0.021(4)
C48 0.072(4) 0.049(4) 0.071(4) -0.031(3) -0.026(4) -0.017(4)
C49 0.067(4) 0.062(4) 0.062(4) -0.033(3) -0.027(3) -0.006(4)
C50 0.052(4) 0.056(4) 0.057(4) -0.025(3) -0.020(3) -0.010(4)
C51 0.026(3) 0.038(4) 0.030(3) -0.012(3) -0.013(3) 0.002(3)
C52 0.065(4) 0.046(4) 0.050(4) -0.013(3) -0.035(3) -0.005(4)
C53 0.057(4) 0.061(5) 0.052(4) -0.014(4) -0.028(3) 0.005(4)
C54 0.075(5) 0.059(5) 0.066(5) -0.008(4) -0.035(4) -0.004(4)
C55 0.075(5) 0.053(5) 0.074(5) -0.013(4) -0.038(4) 0.004(4)
C56 0.059(4) 0.047(4) 0.065(5) -0.014(4) -0.021(4) 0.000(4)
C57 0.053(4) 0.034(4) 0.050(4) -0.017(3) -0.026(3) -0.002(3)
C58 0.033(3) 0.044(4) 0.060(4) -0.019(3) -0.019(3) -0.001(3)
C59 0.041(4) 0.042(4) 0.046(4) -0.015(3) -0.015(3) 0.009(3)
C60 0.033(3) 0.047(4) 0.047(4) -0.017(3) -0.022(3) 0.002(3)
C61 0.043(4) 0.042(4) 0.044(4) -0.015(3) -0.016(3) 0.005(3)
C62 0.049(4) 0.035(4) 0.045(4) -0.002(3) -0.015(3) 0.000(3)
C63 0.069(5) 0.048(4) 0.046(4) -0.024(3) -0.019(3) -0.002(4)
C64 0.073(5) 0.073(5) 0.055(4) -0.027(4) -0.022(4) 0.012(4)
C65 0.081(5) 0.075(5) 0.055(4) -0.027(4) -0.025(4) 0.007(4)
C66 0.076(5) 0.066(5) 0.061(4) -0.026(4) -0.029(4) 0.004(4)
C67 0.060(4) 0.063(5) 0.040(4) -0.021(3) -0.021(3) -0.002(4)
C68 0.061(4) 0.047(4) 0.048(4) -0.019(3) -0.028(3) 0.002(4)
C69 0.056(4) 0.050(4) 0.051(4) -0.013(4) -0.015(4) 0.012(4)
C70 0.070(5) 0.069(5) 0.058(4) -0.024(4) -0.020(4) 0.018(4)
C71 0.090(5) 0.082(6) 0.081(5) -0.029(4) -0.040(4) 0.018(5)
C72 0.120(7) 0.141(7) 0.140(7) -0.032(6) -0.049(5) 0.002(6)
O21 0.046(3) 0.077(4) 0.111(4) -0.045(3) -0.029(3) 0.014(3)
C73 0.092(6) 0.100(6) 0.104(6) -0.038(5) -0.041(5) 0.002(5)
C74 0.112(7) 0.117(7) 0.139(7) -0.040(5) -0.036(5) -0.003(6)
O22 0.099(4) 0.067(4) 0.082(4) -0.024(3) -0.034(3) 0.004(4)
C75 0.131(7) 0.132(7) 0.138(7) -0.060(5) -0.051(5) 0.003(6)
C76 0.072(7) 0.099(8) 0.078(7) -0.014(6) -0.047(5) 0.005(6)
O23 0.130(8) 0.140(8) 0.140(8) -0.040(6) -0.053(6) 0.006(6)
O23' 0.057(5) 0.055(5) 0.079(6) -0.027(4) -0.026(4) -0.003(5)
C76' 0.064(7) 0.056(7) 0.068(7) -0.007(6) -0.019(5) 0.001(6)
O1W 0.124(7) 0.134(8) 0.132(7) -0.042(6) -0.058(6) 0.004(6)

loop_
_atom_type_symbol
_atom_type_description
_atom_type_scat_dispersion_real
_atom_type_scat_dispersion_imag
_atom_type_scat_source
C C 0.0033 0.0016 'International Tables Vol C Tables 4.2.6.8 and 6.1.1.4'
H H 0.0000 0.0000 'International Tables Vol C Tables 4.2.6.8 and 6.1.1.4'
N N 0.0061 0.0033 'International Tables Vol C Tables 4.2.6.8 and 6.1.1.4'
O O 0.0106 0.0060 'International Tables Vol C Tables 4.2.6.8 and 6.1.1.4'
Er Er -0.2586 4.9576 'International Tables Vol C Tables 4.2.6.8 and 6.1.1.4'
Cl Cl 0.1484 0.1585 'International Tables Vol C Tables 4.2.6.8 and 6.1.1.4'

loop_
_geom_angle_atom_site_label_1
_geom_angle_atom_site_label_2
_geom_angle_atom_site_label_3
_geom_angle
_geom_angle_site_symmetry_1
_geom_angle_site_symmetry_3
O2 Er1 O14 152.08(15) 2_765 .
O2 Er1 O13 68.97(16) 2_765 2_765
O14 Er1 O13 83.79(16) . 2_765
O2 Er1 O19 79.87(18) 2_765 .
O14 Er1 O19 101.47(17) . .
O13 Er1 O19 79.13(16) 2_765 .
O2 Er1 O13 84.69(17) 2_765 .
O14 Er1 O13 80.19(16) . .
O13 Er1 O13 69.91(19) 2_765 .
O19 Er1 O13 148.68(16) . .
O2 Er1 O1 132.19(15) 2_765 2_765
O14 Er1 O1 72.84(15) . 2_765
O13 Er1 O1 137.66(16) 2_765 2_765
O19 Er1 O1 71.86(17) . 2_765
O13 Er1 O1 136.22(17) . 2_765
O2 Er1 O5 132.91(17) 2_765 .
O14 Er1 O5 61.91(16) . .
O13 Er1 O5 129.99(15) 2_765 .
O19 Er1 O5 139.26(17) . .
O13 Er1 O5 69.28(16) . .
O1 Er1 O5 67.73(16) 2_765 .
O2 Er1 N1 66.83(19) 2_765 2_765
O14 Er1 N1 141.04(19) . 2_765
O13 Er1 N1 134.7(2) 2_765 2_765
O19 Er1 N1 83.78(18) . 2_765
O13 Er1 N1 114.77(18) . 2_765
O1 Er1 N1 72.35(18) 2_765 2_765
O5 Er1 N1 88.85(18) . 2_765
O2 Er1 Er2 33.61(11) 2_765 2_765
O14 Er1 Er2 120.05(11) . 2_765
O13 Er1 Er2 36.40(12) 2_765 2_765
O19 Er1 Er2 70.81(13) . 2_765
O13 Er1 Er2 81.25(12) . 2_765
O1 Er1 Er2 142.28(12) 2_765 2_765
O5 Er1 Er2 149.89(11) . 2_765
N1 Er1 Er2 98.29(16) 2_765 2_765
O2 Er1 Er1 74.05(11) 2_765 2_765
O14 Er1 Er1 80.20(11) . 2_765
O13 Er1 Er1 35.13(11) 2_765 2_765
O19 Er1 Er1 114.13(12) . 2_765
O13 Er1 Er1 34.78(11) . 2_765
O1 Er1 Er1 153.04(11) 2_765 2_765
O5 Er1 Er1 99.99(10) . 2_765
N1 Er1 Er1 133.13(15) 2_765 2_765
Er2 Er1 Er1 54.403(18) 2_765 2_765
O4 Er2 O2 81.88(18) . .
O4 Er2 O13 93.42(19) . .
O2 Er2 O13 69.04(16) . .
O4 Er2 O3 119.9(2) . .
O2 Er2 O3 129.71(17) . .
O13 Er2 O3 141.72(15) . .
O4 Er2 O5 134.68(17) . .
O2 Er2 O5 127.22(17) . .
O13 Er2 O5 71.83(16) . .
O3 Er2 O5 71.21(16) . .
O4 Er2 O14 158.85(17) . .
O2 Er2 O14 76.97(16) . .
O13 Er2 O14 79.07(16) . .
O3 Er2 O14 75.10(17) . .
O5 Er2 O14 61.85(15) . .
O4 Er2 N2 81.8(2) . .
O2 Er2 N2 69.1(2) . .
O13 Er2 N2 138.1(2) . .
O3 Er2 N2 70.3(2) . .
O5 Er2 N2 137.2(2) . .
O14 Er2 N2 90.6(2) . .
O4 Er2 N3 72.31(18) . .
O2 Er2 N3 150.40(18) . .
O13 Er2 N3 97.78(19) . .
O3 Er2 N3 77.23(19) . .
O5 Er2 N3 67.89(17) . .
O14 Er2 N3 128.01(16) . .
N2 Er2 N3 119.7(2) . .
O4 Er2 Er1 80.48(15) . 2_765
O2 Er2 Er1 33.11(12) . 2_765
O13 Er2 Er1 36.97(10) . 2_765
O3 Er2 Er1 155.26(12) . 2_765
O5 Er2 Er1 105.48(13) . 2_765
O14 Er2 Er1 81.78(12) . 2_765
N2 Er2 Er1 101.65(17) . 2_765
N3 Er2 Er1 125.21(16) . 2_765
O6 Er3 O1 116.71(18) . 2_765
O6 Er3 O3 98.8(2) . .
O1 Er3 O3 142.03(17) 2_765 .
O6 Er3 O17 77.0(3) . .
O1 Er3 O17 95.7(3) 2_765 .
O3 Er3 O17 105.3(3) . .
O6 Er3 O14 154.99(18) . .
O1 Er3 O14 74.77(16) 2_765 .
O3 Er3 O14 78.29(17) . .
O17 Er3 O14 79.8(2) . .
O6 Er3 O5 140.0(2) . .
O1 Er3 O5 71.52(17) 2_765 .
O3 Er3 O5 72.67(17) . .
O17 Er3 O5 142.9(2) . .
O14 Er3 O5 63.36(16) . .
O6 Er3 N4 73.1(2) . .
O1 Er3 N4 81.7(2) 2_765 .
O3 Er3 N4 97.34(19) . .
O17 Er3 N4 144.8(2) . .
O14 Er3 N4 131.85(19) . .
O5 Er3 N4 69.54(19) . .
O8 Er4 O16 151.26(17) . 2_656
O8 Er4 O20 82.6(2) . .
O16 Er4 O20 97.39(19) 2_656 .
O8 Er4 O15 84.37(18) . 2_656
O16 Er4 O15 80.07(17) 2_656 2_656
O20 Er4 O15 146.52(18) . 2_656
O8 Er4 O15 69.11(17) . .
O16 Er4 O15 82.71(17) 2_656 .
O20 Er4 O15 78.03(18) . .
O15 Er4 O15 68.52(19) 2_656 .
O8 Er4 O7 131.59(17) . .
O16 Er4 O7 73.95(17) 2_656 .
O20 Er4 O7 71.06(19) . .
O15 Er4 O7 137.47(17) 2_656 .
O15 Er4 O7 137.94(18) . .
O8 Er4 O11 133.36(18) . 2_656
O16 Er4 O11 62.19(16) 2_656 2_656
O20 Er4 O11 138.09(19) . 2_656
O15 Er4 O11 69.99(17) 2_656 2_656
O15 Er4 O11 129.13(15) . 2_656
O7 Er4 O11 68.23(17) . 2_656
O8 Er4 N5 67.9(2) . .
O16 Er4 N5 140.8(2) 2_656 .
O20 Er4 N5 85.5(2) . .
O15 Er4 N5 117.5(2) 2_656 .
O15 Er4 N5 135.5(2) . .
O7 Er4 N5 70.2(2) . .
O11 Er4 N5 89.87(19) 2_656 .
O8 Er4 Er5 125.91(13) . 2_656
O16 Er4 Er5 43.51(12) 2_656 2_656
O20 Er4 Er5 139.86(14) . 2_656
O15 Er4 Er5 41.55(13) 2_656 2_656
O15 Er4 Er5 86.48(11) . 2_656
O7 Er4 Er5 99.07(12) . 2_656
O11 Er4 Er5 42.66(10) 2_656 2_656
N5 Er4 Er5 128.88(16) . 2_656
O8 Er4 Er6 168.73(12) . 2_656
O16 Er4 Er6 39.94(12) 2_656 2_656
O20 Er4 Er6 98.34(15) . 2_656
O15 Er4 Er6 100.37(13) 2_656 2_656
O15 Er4 Er6 122.12(12) . 2_656
O7 Er4 Er6 40.13(12) . 2_656
O11 Er4 Er6 41.90(12) 2_656 2_656
N5 Er4 Er6 100.92(18) . 2_656
Er5 Er4 Er6 59.54(2) 2_656 2_656
O10 Er5 O8 81.90(19) . .
O10 Er5 O15 90.8(2) . .
O8 Er5 O15 68.96(16) . .
O10 Er5 O9 121.77(19) . .
O8 Er5 O9 129.13(18) . .
O15 Er5 O9 142.27(16) . .
O10 Er5 O11 132.08(18) . .
O8 Er5 O11 128.44(17) . .
O15 Er5 O11 72.73(17) . .
O9 Er5 O11 71.16(17) . .
O10 Er5 O16 159.19(18) . .
O8 Er5 O16 77.49(17) . .
O15 Er5 O16 79.16(17) . .
O9 Er5 O16 74.76(17) . .
O11 Er5 O16 62.32(16) . .
O10 Er5 N6 83.4(2) . .
O8 Er5 N6 68.2(2) . .
O15 Er5 N6 137.2(2) . .
O9 Er5 N6 70.8(2) . .
O11 Er5 N6 138.3(2) . .
O16 Er5 N6 91.5(2) . .
O10 Er5 N7 71.5(2) . .
O8 Er5 N7 151.3(2) . .
O15 Er5 N7 100.3(2) . .
O9 Er5 N7 75.9(2) . .
O11 Er5 N7 67.95(18) . .
O16 Er5 N7 128.00(18) . .
N6 Er5 N7 117.6(2) . .
O10 Er5 Er4 133.44(16) . 2_656
O8 Er5 Er4 83.54(12) . 2_656
O15 Er5 Er4 42.78(12) . 2_656
O9 Er5 Er4 101.52(12) . 2_656
O11 Er5 Er4 44.98(12) . 2_656
O16 Er5 Er4 41.30(11) . 2_656
N6 Er5 Er4 130.31(18) . 2_656
N7 Er5 Er4 106.94(14) . 2_656
O12 Er6 O9 102.2(2) . .
O12 Er6 O18 78.4(3) . .
O9 Er6 O18 112.5(3) . .
O12 Er6 O7 113.9(2) . 2_656
O9 Er6 O7 141.2(2) . 2_656
O18 Er6 O7 89.1(3) . 2_656
O12 Er6 O16 154.93(19) . .
O9 Er6 O16 77.65(17) . .
O18 Er6 O16 78.6(3) . .
O7 Er6 O16 75.55(17) 2_656 .
O12 Er6 O11 140.86(19) . .
O9 Er6 O11 71.88(17) . .
O18 Er6 O11 140.3(3) . .
O7 Er6 O11 71.21(18) 2_656 .
O16 Er6 O11 63.47(16) . .
O12 Er6 N8 73.6(2) . .
O9 Er6 N8 99.45(19) . .
O18 Er6 N8 141.2(3) . .
O7 Er6 N8 78.5(2) 2_656 .
O16 Er6 N8 131.4(2) . .
O11 Er6 N8 69.5(2) . .
O12 Er6 Er4 155.97(14) . 2_656
O9 Er6 Er4 100.87(14) . 2_656
O18 Er6 Er4 98.9(3) . 2_656
O7 Er6 Er4 42.05(14) 2_656 2_656
O16 Er6 Er4 39.79(11) . 2_656
O11 Er6 Er4 43.82(12) . 2_656
N8 Er6 Er4 95.93(17) . 2_656
C1 O1 Er3 123.2(5) . 2_765
C1 O1 Er1 135.4(5) . 2_765
Er3 O1 Er1 98.92(15) 2_765 2_765
C9 O2 Er1 120.6(5) . 2_765
C9 O2 Er2 124.7(5) . .
Er1 O2 Er2 113.28(18) 2_765 .
C17 O3 Er3 130.7(4) . .
C17 O3 Er2 130.2(4) . .
Er3 O3 Er2 97.50(19) . .
C18 O4 Er2 141.0(5) . .
C26 O5 Er3 117.4(4) . .
C26 O5 Er2 120.7(4) . .
Er3 O5 Er2 95.02(17) . .
C26 O5 Er1 128.3(4) . .
Er3 O5 Er1 94.91(17) . .
Er2 O5 Er1 92.82(16) . .
C34 O6 Er3 143.2(5) . .
C35 O7 Er6 119.1(6) . 2_656
C35 O7 Er4 139.7(6) . .
Er6 O7 Er4 97.82(18) 2_656 .
C43 O8 Er4 120.5(6) . .
C43 O8 Er5 121.4(5) . .
Er4 O8 Er5 113.4(2) . .
C51 O9 Er6 129.8(5) . .
C51 O9 Er5 131.1(4) . .
Er6 O9 Er5 97.91(19) . .
C52 O10 Er5 141.6(5) . .
C60 O11 Er5 120.9(4) . .
C60 O11 Er6 116.9(5) . .
Er5 O11 Er6 94.94(16) . .
C60 O11 Er4 129.4(4) . 2_656
Er5 O11 Er4 92.35(16) . 2_656
Er6 O11 Er4 94.29(17) . 2_656
C68 O12 Er6 142.7(6) . .
Er2 O13 Er1 106.63(17) . 2_765
Er2 O13 Er1 95.88(17) . .
Er1 O13 Er1 110.09(19) 2_765 .
Er2 O13 H13B 114.2 . .
Er1 O13 H13B 114.2 2_765 .
Er1 O13 H13B 114.2 . .
Er1 O14 Er3 100.32(15) . .
Er1 O14 Er2 95.74(17) . .
Er3 O14 Er2 94.74(17) . .
Er1 O14 H14B 120.2 . .
Er3 O14 H14B 120.2 . .
Er2 O14 H14B 120.2 . .
Er5 O15 Er4 95.68(19) . 2_656
Er5 O15 Er4 106.44(17) . .
Er4 O15 Er4 111.48(19) 2_656 .
Er5 O15 H15B 113.9 . .
Er4 O15 H15B 113.9 2_656 .
Er4 O15 H15B 113.9 . .
Er4 O16 Er6 100.28(16) 2_656 .
Er4 O16 Er5 95.18(18) 2_656 .
Er6 O16 Er5 95.33(18) . .
Er4 O16 H16B 120.2 2_656 .
Er6 O16 H16B 120.2 . .
Er5 O16 H16B 120.2 . .
C69 O19 Er1 131.4(5) . .
C69 O19 H19C 109.5 . .
Er1 O19 H19C 99.5 . .
C71 O20 Er4 135.8(6) . .
C71 O20 H20C 109.5 . .
Er4 O20 H20C 97.5 . .
C7 N1 C8 115.7(6) . .
C7 N1 Er1 130.4(5) . 2_765
C8 N1 Er1 111.1(4) . 2_765
C11 N2 C10 112.7(7) . .
C11 N2 Er2 132.9(6) . .
C10 N2 Er2 114.4(6) . .
C24 N3 C25 115.3(6) . .
C24 N3 Er2 131.5(5) . .
C25 N3 Er2 113.0(5) . .
C28 N4 C27 117.3(7) . .
C28 N4 Er3 130.2(6) . .
C27 N4 Er3 112.5(4) . .
C41 N5 C42 117.2(8) . .
C41 N5 Er4 132.4(7) . .
C42 N5 Er4 108.4(5) . .
C45 N6 C44 113.4(8) . .
C45 N6 Er5 129.4(6) . .
C44 N6 Er5 117.1(6) . .
C58 N7 C59 116.5(7) . .
C58 N7 Er5 131.6(5) . .
C59 N7 Er5 111.9(5) . .
C62 N8 C61 117.8(7) . .
C62 N8 Er6 130.3(6) . .
C61 N8 Er6 111.9(5) . .
O1 C1 C2 119.8(7) . .
O1 C1 C6 121.8(7) . .
C2 C1 C6 118.4(6) . .
C1 C2 C3 120.3(8) . .
C1 C2 H2A 119.8 . .
C3 C2 H2A 119.8 . .
C4 C3 C2 120.9(8) . .
C4 C3 H3A 119.5 . .
C2 C3 H3A 119.5 . .
C5 C4 C3 119.5(8) . .
C5 C4 H4A 120.3 . .
C3 C4 H4A 120.3 . .
C4 C5 C6 123.2(8) . .
C4 C5 H5A 118.4 . .
C6 C5 H5A 118.4 . .
C5 C6 C1 117.4(8) . .
C5 C6 C7 116.7(7) . .
C1 C6 C7 125.8(6) . .
N1 C7 C6 127.3(7) . .
N1 C7 H7A 116.4 . .
C6 C7 H7A 116.4 . .
C9 C8 N1 103.0(7) . .
C9 C8 H8A 111.1 . .
N1 C8 H8A 111.1 . .
C9 C8 H8B 111.3 . .
N1 C8 H8B 111.1 . .
H8A C8 H8B 109.1 . .
O2 C9 C8 119.9(8) . .
O2 C9 C10 114.4(9) . .
C8 C9 C10 125.7(9) . .
O2 C9 H9A 90.0 . .
C8 C9 H9A 90.0 . .
C10 C9 H9A 90.0 . .
N2 C10 C9 116.9(9) . .
N2 C10 H10B 108.1 . .
C9 C10 H10B 108.0 . .
N2 C10 H10A 108.0 . .
C9 C10 H10A 108.2 . .
H10B C10 H10A 107.3 . .
N2 C11 C12 124.8(7) . .
N2 C11 H11A 117.6 . .
C12 C11 H11A 117.6 . .
C17 C12 C13 118.7(8) . .
C17 C12 C11 123.7(8) . .
C13 C12 C11 117.5(7) . .
C14 C13 C12 122.7(7) . .
C14 C13 H13A 118.6 . .
C12 C13 H13A 118.7 . .
C13 C14 C15 118.1(8) . .
C13 C14 H14A 120.9 . .
C15 C14 H14A 120.9 . .
C14 C15 C16 121.7(8) . .
C14 C15 H15A 119.1 . .
C16 C15 H15A 119.1 . .
C15 C16 C17 119.9(7) . .
C15 C16 H16A 120.0 . .
C17 C16 H16A 120.0 . .
O3 C17 C12 122.6(7) . .
O3 C17 C16 118.7(6) . .
C12 C17 C16 118.7(7) . .
O4 C18 C19 119.8(7) . .
O4 C18 C23 124.2(6) . .
C19 C18 C23 116.0(7) . .
C20 C19 C18 122.2(8) . .
C20 C19 H19A 118.9 . .
C18 C19 H19A 118.9 . .
C19 C20 C21 122.1(8) . .
C19 C20 H20A 118.9 . .
C21 C20 H20A 118.9 . .
C20 C21 C22 117.1(9) . .
C20 C21 H21A 121.5 . .
C22 C21 H21A 121.5 . .
C23 C22 C21 123.3(9) . .
C23 C22 H22A 118.3 . .
C21 C22 H22A 118.3 . .
C22 C23 C18 119.0(7) . .
C22 C23 C24 119.8(8) . .
C18 C23 C24 121.1(8) . .
N3 C24 C23 128.2(7) . .
N3 C24 H24A 115.9 . .
C23 C24 H24A 115.9 . .
N3 C25 C26 109.8(6) . .
N3 C25 H25A 109.7 . .
C26 C25 H25A 109.7 . .
N3 C25 H25B 109.7 . .
C26 C25 H25B 109.7 . .
H25A C25 H25B 108.2 . .
O5 C26 C27 109.4(6) . .
O5 C26 C25 109.3(6) . .
C27 C26 C25 109.7(6) . .
O5 C26 H26A 109.5 . .
C27 C26 H26A 109.5 . .
C25 C26 H26A 109.5 . .
N4 C27 C26 110.6(6) . .
N4 C27 H27B 109.5 . .
C26 C27 H27B 109.5 . .
N4 C27 H27A 109.5 . .
C26 C27 H27A 109.5 . .
H27B C27 H27A 108.1 . .
N4 C28 C29 127.0(8) . .
N4 C28 H28A 116.5 . .
C29 C28 H28A 116.5 . .
C34 C29 C30 118.7(8) . .
C34 C29 C28 123.9(7) . .
C30 C29 C28 117.4(8) . .
C31 C30 C29 121.5(9) . .
C31 C30 H30A 119.3 . .
C29 C30 H30A 119.3 . .
C32 C31 C30 119.7(9) . .
C32 C31 H31A 120.1 . .
C30 C31 H31A 120.1 . .
C31 C32 C33 121.8(10) . .
C31 C32 H32A 119.1 . .
C33 C32 H32A 119.1 . .
C34 C33 C32 118.7(9) . .
C34 C33 H33A 120.7 . .
C32 C33 H33A 120.7 . .
O6 C34 C29 122.5(8) . .
O6 C34 C33 117.8(8) . .
C29 C34 C33 119.6(8) . .
O7 C35 C40 121.7(9) . .
O7 C35 C36 120.1(8) . .
C40 C35 C36 118.2(8) . .
C37 C36 C35 119.4(10) . .
C37 C36 H36A 120.3 . .
C35 C36 H36A 120.3 . .
C38 C37 C36 122.5(13) . .
C38 C37 H37A 118.8 . .
C36 C37 H37A 118.7 . .
C37 C38 C39 121.3(11) . .
C37 C38 H38A 119.3 . .
C39 C38 H38A 119.4 . .
C38 C39 C40 119.0(11) . .
C38 C39 H39A 120.5 . .
C40 C39 H39A 120.5 . .
C35 C40 C39 119.5(10) . .
C35 C40 C41 124.6(8) . .
C39 C40 C41 115.8(9) . .
N5 C41 C40 127.7(8) . .
N5 C41 H41A 116.2 . .
C40 C41 H41A 116.2 . .
N5 C42 C43 102.2(8) . .
N5 C42 H42A 111.3 . .
C43 C42 H42A 111.3 . .
N5 C42 H42B 111.3 . .
C43 C42 H42B 111.3 . .
H42A C42 H42B 109.2 . .
O8 C43 C42 117.9(8) . .
O8 C43 C44 119.5(9) . .
C42 C43 C44 117.8(8) . .
O8 C43 H43A 97.3 . .
C42 C43 H43A 97.3 . .
C44 C43 H43A 97.3 . .
N6 C44 C43 111.1(9) . .
N6 C44 H44B 109.4 . .
C43 C44 H44B 109.4 . .
N6 C44 H44A 109.4 . .
C43 C44 H44A 109.4 . .
H44B C44 H44A 108.0 . .
N6 C45 C46 125.7(8) . .
N6 C45 H45A 117.2 . .
C46 C45 H45A 117.2 . .
C51 C46 C47 117.9(8) . .
C51 C46 C45 124.7(8) . .
C47 C46 C45 117.0(7) . .
C48 C47 C46 122.3(8) . .
C48 C47 H47A 118.8 . .
C46 C47 H47A 118.8 . .
C49 C48 C47 119.1(9) . .
C49 C48 H48A 120.4 . .
C47 C48 H48A 120.4 . .
C48 C49 C50 120.9(9) . .
C48 C49 H49A 119.5 . .
C50 C49 H49A 119.5 . .
C51 C50 C49 120.5(7) . .
C51 C50 H50A 119.8 . .
C49 C50 H50A 119.8 . .
O9 C51 C50 119.7(6) . .
O9 C51 C46 121.0(7) . .
C50 C51 C46 119.2(7) . .
O10 C52 C53 118.1(8) . .
O10 C52 C57 123.3(8) . .
C53 C52 C57 118.5(8) . .
C52 C53 C54 118.7(9) . .
C52 C53 H53A 120.7 . .
C54 C53 H53A 120.7 . .
C55 C54 C53 121.8(10) . .
C55 C54 H54A 119.1 . .
C53 C54 H54A 119.1 . .
C54 C55 C56 120.5(10) . .
C54 C55 H55A 119.8 . .
C56 C55 H55A 119.8 . .
C55 C56 C57 121.5(9) . .
C55 C56 H56A 119.2 . .
C57 C56 H56A 119.3 . .
C56 C57 C52 119.0(8) . .
C56 C57 C58 118.2(8) . .
C52 C57 C58 122.8(8) . .
N7 C58 C57 127.7(8) . .
N7 C58 H58A 116.1 . .
C57 C58 H58A 116.1 . .
N7 C59 C60 110.6(7) . .
N7 C59 H59A 109.5 . .
C60 C59 H59A 109.5 . .
N7 C59 H59B 109.5 . .
C60 C59 H59B 109.5 . .
H59A C59 H59B 108.1 . .
O11 C60 C61 110.2(7) . .
O11 C60 C59 109.9(6) . .
C61 C60 C59 111.0(7) . .
O11 C60 H60A 108.6 . .
C61 C60 H60A 108.6 . .
C59 C60 H60A 108.6 . .
N8 C61 C60 111.1(6) . .
N8 C61 H61A 109.4 . .
C60 C61 H61A 109.4 . .
N8 C61 H61B 109.4 . .
C60 C61 H61B 109.4 . .
H61A C61 H61B 108.0 . .
N8 C62 C63 127.6(8) . .
N8 C62 H62A 116.2 . .
C63 C62 H62A 116.2 . .
C64 C63 C68 119.9(10) . .
C64 C63 C62 118.5(9) . .
C68 C63 C62 121.6(8) . .
C63 C64 C65 120.8(10) . .
C63 C64 H64A 119.6 . .
C65 C64 H64A 119.6 . .
C66 C65 C64 120.1(10) . .
C66 C65 H65A 119.9 . .
C64 C65 H65A 119.9 . .
C67 C66 C65 119.3(11) . .
C67 C66 H66A 120.3 . .
C65 C66 H66A 120.3 . .
C66 C67 C68 122.9(9) . .
C66 C67 H67A 118.5 . .
C68 C67 H67A 118.5 . .
O12 C68 C63 123.7(9) . .
O12 C68 C67 119.4(8) . .
C63 C68 C67 116.9(8) . .
O19 C69 C70 114.7(7) . .
O19 C69 H69A 108.6 . .
C70 C69 H69A 108.6 . .
O19 C69 H69B 108.6 . .
C70 C69 H69B 108.6 . .
H69A C69 H69B 107.6 . .
C69 C70 H70A 109.5 . .
C69 C70 H70B 109.5 . .
H70A C70 H70B 109.5 . .
C69 C70 H70C 109.5 . .
H70A C70 H70C 109.5 . .
H70B C70 H70C 109.5 . .
O20 C71 C72 116.8(11) . .
O20 C71 H71A 108.1 . .
C72 C71 H71A 108.1 . .
O20 C71 H71B 108.1 . .
C72 C71 H71B 108.1 . .
H71A C71 H71B 107.3 . .
C71 C72 H72A 109.5 . .
C71 C72 H72B 109.5 . .
H72A C72 H72B 109.5 . .
C71 C72 H72C 109.5 . .
H72A C72 H72C 109.5 . .
H72B C72 H72C 109.5 . .
C73 O21 H21B 109.5 . .
O21 C73 C74 108.9(10) . .
O21 C73 H73A 109.9 . .
C74 C73 H73A 109.9 . .
O21 C73 H73B 109.9 . .
C74 C73 H73B 109.9 . .
H73A C73 H73B 108.3 . .
C73 C74 H1WB 109.5 . .
C73 C74 H1WC 109.5 . .
H1WB C74 H1WC 109.5 . .
C73 C74 H1WD 109.5 . .
H1WB C74 H1WD 109.5 . .
H1WC C74 H1WD 109.5 . .
C75 O22 H22C 109.5 . .
O22 C75 H75A 109.5 . .
O22 C75 H75B 109.5 . .
H75A C75 H75B 109.5 . .
O22 C75 H75C 109.5 . .
H75A C75 H75C 109.5 . .
H75B C75 H75C 109.5 . .
O23 C76 H76A 109.5 . .
O23 C76 H76B 109.5 . .
H76A C76 H76B 109.5 . .
O23 C76 H76C 109.5 . .
H76A C76 H76C 109.5 . .
H76B C76 H76C 109.5 . .
C76 O23 H23A 109.5 . .
C76' O23' H23D 109.5 . .
O23' C76' H76D 109.5 . .
O23' C76' H76E 109.5 . .
H76D C76' H76E 109.5 . .
O23' C76' H76F 109.5 . .
H76D C76' H76F 109.5 . .
H76E C76' H76F 109.5 . .

loop_
_geom_bond_atom_site_label_1
_geom_bond_atom_site_label_2
_geom_bond_distance
_geom_bond_site_symmetry_2
Er1 O2 2.256(5) 2_765
Er1 O14 2.324(5) .
Er1 O13 2.382(4) 2_765
Er1 O19 2.383(5) .
Er1 O13 2.403(4) .
Er1 O1 2.416(5) 2_765
Er1 O5 2.484(5) .
Er1 N1 2.486(6) 2_765
Er1 Er2 3.7943(9) 2_765
Er1 Er1 3.9212(13) 2_765
Er2 O4 2.260(5) .
Er2 O2 2.286(5) .
Er2 O13 2.350(5) .
Er2 O3 2.372(5) .
Er2 O5 2.387(4) .
Er2 O14 2.433(5) .
Er2 N2 2.459(7) .
Er2 N3 2.494(6) .
Er2 Er1 3.7943(9) 2_765
Er3 O6 2.192(6) .
Er3 O1 2.296(5) 2_765
Er3 O3 2.299(5) .
Er3 O17 2.329(8) .
Er3 O14 2.340(5) .
Er3 O5 2.376(5) .
Er3 N4 2.458(6) .
Er4 O8 2.235(5) .
Er4 O16 2.328(5) 2_656
Er4 O20 2.369(6) .
Er4 O15 2.398(5) 2_656
Er4 O15 2.408(5) .
Er4 O7 2.421(6) .
Er4 O11 2.486(5) 2_656
Er4 N5 2.536(6) .
Er4 Er5 3.5133(15) 2_656
Er4 Er6 3.5801(10) 2_656
Er5 O10 2.312(6) .
Er5 O8 2.316(5) .
Er5 O15 2.342(5) .
Er5 O9 2.364(5) .
Er5 O11 2.383(4) .
Er5 O16 2.429(5) .
Er5 N6 2.476(7) .
Er5 N7 2.507(7) .
Er5 Er4 3.5133(15) 2_656
Er6 O12 2.164(6) .
Er6 O9 2.306(5) .
Er6 O18 2.314(9) .
Er6 O7 2.329(5) 2_656
Er6 O16 2.336(5) .
Er6 O11 2.397(5) .
Er6 N8 2.475(6) .
Er6 Er4 3.5801(10) 2_656
O1 C1 1.329(8) .
O1 Er3 2.296(5) 2_765
O1 Er1 2.416(5) 2_765
O2 C9 1.337(10) .
O2 Er1 2.256(5) 2_765
O3 C17 1.339(9) .
O4 C18 1.304(9) .
O5 C26 1.427(8) .
O6 C34 1.313(9) .
O7 C35 1.326(10) .
O7 Er6 2.329(5) 2_656
O8 C43 1.319(10) .
O9 C51 1.360(9) .
O10 C52 1.281(10) .
O11 C60 1.395(9) .
O11 Er4 2.486(5) 2_656
O12 C68 1.324(10) .
O13 Er1 2.382(4) 2_765
O13 H13B 0.9800 .
O14 H14B 0.9800 .
O15 Er4 2.398(5) 2_656
O15 H15B 0.9800 .
O16 Er4 2.328(5) 2_656
O16 H16B 0.9800 .
O19 C69 1.451(10) .
O19 H19C 0.8200 .
O20 C71 1.425(13) .
O20 H20C 0.8200 .
N1 C7 1.278(9) .
N1 C8 1.462(10) .
N1 Er1 2.486(6) 2_765
N2 C11 1.257(12) .
N2 C10 1.407(13) .
N3 C24 1.269(10) .
N3 C25 1.461(8) .
N4 C28 1.292(10) .
N4 C27 1.444(10) .
N5 C41 1.248(11) .
N5 C42 1.473(13) .
N6 C45 1.258(12) .
N6 C44 1.436(12) .
N7 C58 1.276(10) .
N7 C59 1.454(10) .
N8 C62 1.262(11) .
N8 C61 1.469(11) .
C1 C2 1.394(11) .
C1 C6 1.432(11) .
C2 C3 1.397(10) .
C2 H2A 0.9300 .
C3 C4 1.361(13) .
C3 H3A 0.9300 .
C4 C5 1.347(13) .
C4 H4A 0.9300 .
C5 C6 1.401(10) .
C5 H5A 0.9300 .
C6 C7 1.441(12) .
C7 H7A 0.9300 .
C8 C9 1.449(13) .
C8 H8A 0.9700 .
C8 H8B 0.9700 .
C9 C10 1.500(9) .
C9 H9A 0.9800 .
C10 H10B 0.9700 .
C10 H10A 0.9700 .
C11 C12 1.440(12) .
C11 H11A 0.9300 .
C12 C17 1.390(9) .
C12 C13 1.406(12) .
C13 C14 1.364(13) .
C13 H13A 0.9300 .
C14 C15 1.368(11) .
C14 H14A 0.9300 .
C15 C16 1.390(13) .
C15 H15A 0.9300 .
C16 C17 1.407(11) .
C16 H16A 0.9300 .
C18 C19 1.428(10) .
C18 C23 1.430(11) .
C19 C20 1.345(13) .
C19 H19A 0.9300 .
C20 C21 1.374(13) .
C20 H20A 0.9300 .
C21 C22 1.390(12) .
C21 H21A 0.9300 .
C22 C23 1.380(13) .
C22 H22A 0.9300 .
C23 C24 1.448(11) .
C24 H24A 0.9300 .
C25 C26 1.523(11) .
C25 H25A 0.9700 .
C25 H25B 0.9700 .
C26 C27 1.517(10) .
C26 H26A 0.9800 .
C27 H27B 0.9700 .
C27 H27A 0.9700 .
C28 C29 1.430(13) .
C28 H28A 0.9300 .
C29 C34 1.373(11) .
C29 C30 1.426(11) .
C30 C31 1.346(14) .
C30 H30A 0.9300 .
C31 C32 1.339(13) .
C31 H31A 0.9300 .
C32 C33 1.412(13) .
C32 H32A 0.9300 .
C33 C34 1.398(13) .
C33 H33A 0.9300 .
C35 C40 1.407(13) .
C35 C36 1.422(15) .
C36 C37 1.377(13) .
C36 H36A 0.9300 .
C37 C38 1.346(17) .
C37 H37A 0.9300 .
C38 C39 1.360(18) .
C38 H38A 0.9300 .
C39 C40 1.445(13) .
C39 H39A 0.9300 .
C40 C41 1.463(15) .
C41 H41A 0.9300 .
C42 C43 1.477(13) .
C42 H42A 0.9700 .
C42 H42B 0.9700 .
C43 C44 1.494(9) .
C43 H43A 0.9800 .
C44 H44B 0.9700 .
C44 H44A 0.9700 .
C45 C46 1.462(12) .
C45 H45A 0.9300 .
C46 C51 1.382(10) .
C46 C47 1.395(13) .
C47 C48 1.360(13) .
C47 H47A 0.9300 .
C48 C49 1.333(12) .
C48 H48A 0.9300 .
C49 C50 1.387(13) .
C49 H49A 0.9300 .
C50 C51 1.378(12) .
C50 H50A 0.9300 .
C52 C53 1.411(12) .
C52 C57 1.416(12) .
C53 C54 1.413(14) .
C53 H53A 0.9300 .
C54 C55 1.343(14) .
C54 H54A 0.9300 .
C55 C56 1.349(13) .
C55 H55A 0.9300 .
C56 C57 1.406(12) .
C56 H56A 0.9300 .
C57 C58 1.440(11) .
C58 H58A 0.9300 .
C59 C60 1.521(11) .
C59 H59A 0.9700 .
C59 H59B 0.9700 .
C60 C61 1.513(11) .
C60 H60A 0.9800 .
C61 H61A 0.9700 .
C61 H61B 0.9700 .
C62 C63 1.466(14) .
C62 H62A 0.9300 .
C63 C64 1.371(13) .
C63 C68 1.397(12) .
C64 C65 1.394(16) .
C64 H64A 0.9300 .
C65 C66 1.361(14) .
C65 H65A 0.9300 .
C66 C67 1.344(13) .
C66 H66A 0.9300 .
C67 C68 1.415(13) .
C67 H67A 0.9300 .
C69 C70 1.490(12) .
C69 H69A 0.9700 .
C69 H69B 0.9700 .
C70 H70A 0.9600 .
C70 H70B 0.9600 .
C70 H70C 0.9600 .
C71 C72 1.461(17) .
C71 H71A 0.9700 .
C71 H71B 0.9700 .
C72 H72A 0.9600 .
C72 H72B 0.9600 .
C72 H72C 0.9600 .
O21 C73 1.419(14) .
O21 H21B 0.8200 .
C73 C74 1.597(17) .
C73 H73A 0.9700 .
C73 H73B 0.9700 .
C74 H1WB 0.9600 .
C74 H1WC 0.9600 .
C74 H1WD 0.9600 .
O22 C75 1.392(17) .
O22 H22C 0.8200 .
C75 H75A 0.9600 .
C75 H75B 0.9600 .
C75 H75C 0.9600 .
C76 O23 1.553(9) .
C76 H76A 0.9600 .
C76 H76B 0.9600 .
C76 H76C 0.9600 .
O23 H23A 0.8200 .
O23' C76' 1.530(8) .
O23' H23D 0.8200 .
C76' H76D 0.9600 .
C76' H76E 0.9600 .
C76' H76F 0.9600 .
